data_4306017
loop_
_publ_author_name
'Katarzyna Rudzka'
'Atta M. Arif'
'Lisa M. Berreau'

_publ_section_title
;
A Trinuclear Nickel(II) Enediolate Complex: Synthesis, Characterization,
and O2 Reactivity
;
_journal_name_full 'Inorganic Chemistry'
_journal_page_first 10832
_journal_page_last 10840
_journal_paper_doi 10.1021/ic800947z
_journal_volume 47
_journal_year 2008
_chemical_formula_moiety 'C100 H94 N10 Ni3 O6,2(Cl O4),3(C2 H3 N),2(C4 H10 O)'
_chemical_formula_sum 'C114 H123 Cl2 N13 Ni3 O16'
_chemical_formula_weight 2178.28
_chemical_name_systematic
; 
 ? 
;
_space_group_IT_number 15
_symmetry_cell_setting monoclinic
_symmetry_space_group_name_Hall '-C 2yc'
_symmetry_space_group_name_H-M 'C 1 2/c 1'
_atom_sites_solution_hydrogens geom
_atom_sites_solution_primary direct
_atom_sites_solution_secondary difmap
_audit_creation_method SHELXL-97
_cell_angle_alpha 90.00
_cell_angle_beta 96.160(2)
_cell_angle_gamma 90.00
_cell_formula_units_Z 4
_cell_length_a 24.4466(8)
_cell_length_b 18.6303(7)
_cell_length_c 23.8127(7)
_cell_measurement_reflns_used 9930
_cell_measurement_temperature 150(1)
_cell_measurement_theta_max 25.35
_cell_measurement_theta_min 1.018
_cell_volume 10782.8(6)
_computing_cell_refinement DENZO-SMN
_computing_data_collection 'Nonius COLLECT'
_computing_data_reduction DENZO-SMN
_computing_molecular_graphics 'WinGX, Ortep3'
_computing_structure_refinement 'SHELXL-97 (Sheldrick, 1997)'
_computing_structure_solution SIR97
_diffrn_ambient_temperature 150(1)
_diffrn_measured_fraction_theta_full 0.998
_diffrn_measured_fraction_theta_max 0.998
_diffrn_measurement_device_type 'Nonius KappaCCD Diffractometer'
_diffrn_measurement_method 'Phi and Omega scan'
_diffrn_radiation_monochromator graphite
_diffrn_radiation_source 'fine-focus sealed tube'
_diffrn_radiation_type MoK\a
_diffrn_radiation_wavelength 0.71073
_diffrn_reflns_av_R_equivalents 0.0562
_diffrn_reflns_av_sigmaI/netI 0.0864
_diffrn_reflns_limit_h_max 29
_diffrn_reflns_limit_h_min -29
_diffrn_reflns_limit_k_max 22
_diffrn_reflns_limit_k_min -21
_diffrn_reflns_limit_l_max 28
_diffrn_reflns_limit_l_min -28
_diffrn_reflns_number 17358
_diffrn_reflns_theta_full 25.36
_diffrn_reflns_theta_max 25.36
_diffrn_reflns_theta_min 2.13
_exptl_absorpt_coefficient_mu 0.639
_exptl_absorpt_correction_T_max 0.9506
_exptl_absorpt_correction_T_min 0.8669
_exptl_absorpt_correction_type multi-scan
_exptl_absorpt_process_details 'DENZO-SMN (Otwinowski & Minor, 1997)'
_exptl_crystal_colour brown
_exptl_crystal_density_diffrn 1.342
_exptl_crystal_density_method 'not measured'
_exptl_crystal_description 'long needle'
_exptl_crystal_F_000 4576
_exptl_crystal_size_max 0.23
_exptl_crystal_size_mid 0.13
_exptl_crystal_size_min 0.08
_refine_diff_density_max 0.609
_refine_diff_density_min -0.638
_refine_diff_density_rms 0.071
_refine_ls_extinction_method none
_refine_ls_goodness_of_fit_ref 1.043
_refine_ls_hydrogen_treatment mixed
_refine_ls_matrix_type full
_refine_ls_number_parameters 721
_refine_ls_number_reflns 9891
_refine_ls_number_restraints 12
_refine_ls_restrained_S_all 1.070
_refine_ls_R_factor_all 0.1167
_refine_ls_R_factor_gt 0.0582
_refine_ls_shift/su_max 0.000
_refine_ls_shift/su_mean 0.000
_refine_ls_structure_factor_coef Fsqd
_refine_ls_weighting_details 'calc w=1/[\s^2^(Fo^2^)+(0.0485P)^2^+22.8547P] where P=(Fo^2^+2Fc^2^)/3'
_refine_ls_weighting_scheme calc
_refine_ls_wR_factor_gt 0.1174
_refine_ls_wR_factor_ref 0.1443
_reflns_number_gt 6130
_reflns_number_total 9891
_reflns_threshold_expression >2sigma(I)
_cod_data_source_file ic800947z_si_002_1.cif
_cod_data_source_block usu142
_cod_depositor_comments
;
The following automatic conversions were performed:
'_exptl_absorpt_correction_type' value 'Multi-scan' changed to
'multi-scan' according to
'/home/saulius/struct/CIF-dictionaries/cif_core.dic' dictionary named
'cif_core.dic' version 2.4.1 from 2010-06-29.

Automatic conversion script
Id: cif_fix_enum 1527 2010-12-29 10:47:43Z saulius 
;
_cod_database_code 4306017

loop_
_symmetry_equiv_pos_as_xyz
'x, y, z'
'-x, y, -z+1/2'
'x+1/2, y+1/2, z'
'-x+1/2, y+1/2, -z+1/2'
'-x, -y, -z'
'x, -y, z-1/2'
'-x+1/2, -y+1/2, -z'
'x+1/2, -y+1/2, z-1/2'

loop_
_atom_site_label
_atom_site_type_symbol
_atom_site_fract_x
_atom_site_fract_y
_atom_site_fract_z
_atom_site_U_iso_or_equiv
_atom_site_adp_type
_atom_site_occupancy
_atom_site_symmetry_multiplicity
_atom_site_calc_flag
_atom_site_refinement_flags
_atom_site_disorder_assembly
_atom_site_disorder_group
Ni1 Ni 0.05926(2) 0.32887(3) 0.11315(2) 0.03137(15) Uani 1 1 d . B .
Ni2 Ni 0.0000 0.30444(4) 0.2500 0.03065(19) Uani 1 2 d S . .
Cl1 Cl 0.36330(7) 0.13416(9) 0.24385(6) 0.0712(5) Uani 1 1 d . . .
O1 O 0.01144(11) 0.25658(14) 0.07060(11) 0.0324(6) Uani 1 1 d . . .
O2 O 0.00755(10) 0.30362(14) 0.17292(10) 0.0298(6) Uani 1 1 d . . .
O3 O -0.07516(11) 0.30044(15) 0.22838(10) 0.0334(6) Uani 1 1 d . . .
O4 O 0.42000(16) 0.1190(2) 0.24902(16) 0.0740(11) Uani 1 1 d . A .
O5 O 0.35318(15) 0.20172(19) 0.26804(16) 0.0674(10) Uani 1 1 d . A .
O6 O 0.3332(2) 0.1204(3) 0.1900(2) 0.059(2) Uani 0.679(8) 1 d P A 1
O7 O 0.3401(2) 0.0776(3) 0.2832(2) 0.076(2) Uani 0.679(8) 1 d P A 1
O6A O 0.3736(6) 0.1754(8) 0.1807(4) 0.080(5) Uani 0.321(8) 1 d P A 2
O7A O 0.3252(11) 0.1025(15) 0.2264(13) 0.174(11) Uiso 0.321(8) 1 d P A 2
N1 N 0.0952(2) 0.2468(3) -0.0029(2) 0.0774(16) Uani 1 1 d D . .
H1 H 0.0671(15) 0.242(3) 0.0161(19) 0.066(16) Uiso 1 1 d D . .
N2 N 0.11156(14) 0.35008(19) 0.04965(14) 0.0379(9) Uani 1 1 d . . .
N3 N 0.09912(14) 0.41542(18) 0.15062(13) 0.0363(8) Uani 1 1 d . . .
N4 N -0.00285(14) 0.42402(18) 0.09604(14) 0.0351(8) Uani 1 1 d . . .
N5 N 0.13051(14) 0.27069(19) 0.15386(14) 0.0371(9) Uani 1 1 d . . .
C1 C 0.1082(4) 0.2258(5) -0.1234(4) 0.066(3) Uani 0.597(6) 1 d PD B 1
H1A H 0.0912 0.2146 -0.1615 0.100 Uiso 0.597(6) 1 calc PR B 1
H1B H 0.1481 0.2310 -0.1239 0.100 Uiso 0.597(6) 1 calc PR B 1
H1C H 0.0929 0.2707 -0.1104 0.100 Uiso 0.597(6) 1 calc PR B 1
C2 C 0.1142(9) 0.0944(9) -0.1055(6) 0.095(6) Uani 0.597(6) 1 d PD B 1
H2A H 0.0925 0.0882 -0.1422 0.142 Uiso 0.597(6) 1 calc PR B 1
H2B H 0.1102 0.0519 -0.0821 0.142 Uiso 0.597(6) 1 calc PR B 1
H2C H 0.1531 0.1008 -0.1111 0.142 Uiso 0.597(6) 1 calc PR B 1
C3 C 0.0303(3) 0.1611(4) -0.0861(4) 0.059(3) Uani 0.597(6) 1 d PD B 1
H3A H 0.0169 0.1466 -0.1247 0.089 Uiso 0.597(6) 1 calc PR B 1
H3B H 0.0188 0.2105 -0.0796 0.089 Uiso 0.597(6) 1 calc PR B 1
H3C H 0.0151 0.1290 -0.0592 0.089 Uiso 0.597(6) 1 calc PR B 1
C4 C 0.0951(2) 0.1566(4) -0.0778(3) 0.092(2) Uani 1 1 d D . .
C5 C 0.1198(4) 0.1787(4) -0.0235(3) 0.055(2) Uani 0.597(6) 1 d PD B 1
H5A H 0.1597 0.1863 -0.0254 0.065 Uiso 0.597(6) 1 calc PR B 1
H5B H 0.1156 0.1399 0.0041 0.065 Uiso 0.597(6) 1 calc PR B 1
C1A C 0.1553(5) 0.1322(7) -0.0389(5) 0.061(4) Uani 0.403(6) 1 d PD B 2
H1A1 H 0.1644 0.0825 -0.0480 0.091 Uiso 0.403(6) 1 calc PR B 2
H1A2 H 0.1510 0.1358 0.0014 0.091 Uiso 0.403(6) 1 calc PR B 2
H1A3 H 0.1850 0.1641 -0.0480 0.091 Uiso 0.403(6) 1 calc PR B 2
C2A C 0.0988(11) 0.1118(12) -0.1281(7) 0.069(6) Uani 0.403(6) 1 d PD B 2
H2A1 H 0.1133 0.0644 -0.1165 0.104 Uiso 0.403(6) 1 calc PR B 2
H2A2 H 0.1235 0.1347 -0.1525 0.104 Uiso 0.403(6) 1 calc PR B 2
H2A3 H 0.0622 0.1065 -0.1488 0.104 Uiso 0.403(6) 1 calc PR B 2
C3A C 0.0576(6) 0.1020(7) -0.0382(5) 0.063(4) Uani 0.403(6) 1 d PD B 2
H3A1 H 0.0676 0.0518 -0.0438 0.094 Uiso 0.403(6) 1 calc PR B 2
H3A2 H 0.0182 0.1086 -0.0499 0.094 Uiso 0.403(6) 1 calc PR B 2
H3A3 H 0.0655 0.1144 0.0019 0.094 Uiso 0.403(6) 1 calc PR B 2
C5A C 0.0818(5) 0.2230(6) -0.0672(4) 0.051(4) Uani 0.403(6) 1 d PD B 2
H5A1 H 0.0419 0.2293 -0.0783 0.061 Uiso 0.403(6) 1 calc PR B 2
H5A2 H 0.1015 0.2554 -0.0911 0.061 Uiso 0.403(6) 1 calc PR B 2
C6 C 0.1271(2) 0.3055(3) 0.0092(2) 0.0545(13) Uani 1 1 d D B .
C7 C 0.1739(2) 0.3209(3) -0.0183(2) 0.0688(16) Uani 1 1 d . . .
H7 H 0.1850 0.2899 -0.0467 0.083 Uiso 1 1 calc R B .
C8 C 0.2030 0.3819(3) -0.0030 0.0622(15) Uani 1 1 d . B .
H8 H 0.2354 0.3922 -0.0202 0.075 Uiso 1 1 calc R . .
C9 C 0.18690(19) 0.4281(3) 0.03607(19) 0.0492(12) Uani 1 1 d . . .
H9 H 0.2067 0.4711 0.0454 0.059 Uiso 1 1 calc R B .
C10 C 0.14123(18) 0.4106(2) 0.06165(17) 0.0397(11) Uani 1 1 d . B .
C11 C 0.11903(19) 0.4586(2) 0.10420(17) 0.0420(11) Uani 1 1 d . B .
H11A H 0.1482 0.4919 0.1201 0.050 Uiso 1 1 calc R . .
H11B H 0.0883 0.4875 0.0856 0.050 Uiso 1 1 calc R . .
C12 C 0.05903(19) 0.4564(2) 0.17991(17) 0.0424(11) Uani 1 1 d . B .
H12A H 0.0741 0.5046 0.1897 0.051 Uiso 1 1 calc R . .
H12B H 0.0530 0.4315 0.2155 0.051 Uiso 1 1 calc R . .
C13 C 0.00508(19) 0.4640(2) 0.14389(17) 0.0392(11) Uani 1 1 d . B .
C14 C -0.0340(2) 0.5107(2) 0.1607(2) 0.0490(12) Uani 1 1 d . . .
H14 H -0.0267 0.5377 0.1946 0.059 Uiso 1 1 calc R B .
C15 C -0.0834(2) 0.5176(3) 0.1278(2) 0.0550(13) Uani 1 1 d . B .
H15 H -0.1115 0.5475 0.1395 0.066 Uiso 1 1 calc R . .
C16 C -0.09155(19) 0.4802(3) 0.0774(2) 0.0472(12) Uani 1 1 d . . .
H16 H -0.1249 0.4856 0.0533 0.057 Uiso 1 1 calc R B .
C17 C -0.05039(18) 0.4343(2) 0.06213(18) 0.0392(10) Uani 1 1 d . B .
C18 C -0.05677(19) 0.3998(2) 0.00516(18) 0.0393(10) Uani 1 1 d . . .
C19 C -0.01091(19) 0.3880(2) -0.02367(17) 0.0405(11) Uani 1 1 d . B .
H19 H 0.0248 0.3988 -0.0058 0.049 Uiso 1 1 calc R . .
C20 C -0.0168(2) 0.3606(2) -0.07847(18) 0.0507(13) Uani 1 1 d . . .
H20 H 0.0148 0.3523 -0.0975 0.061 Uiso 1 1 calc R B .
C21 C -0.0681(3) 0.3455(3) -0.1050(2) 0.0582(14) Uani 1 1 d . B .
H21 H -0.0720 0.3273 -0.1425 0.070 Uiso 1 1 calc R . .
C22 C -0.1138(2) 0.3568(3) -0.0774(2) 0.0581(14) Uani 1 1 d . . .
H22 H -0.1493 0.3462 -0.0958 0.070 Uiso 1 1 calc R B .
C23 C -0.1086(2) 0.3838(2) -0.0223(2) 0.0489(12) Uani 1 1 d . B .
H23 H -0.1405 0.3913 -0.0036 0.059 Uiso 1 1 calc R . .
C24 C 0.14626(19) 0.3900(3) 0.18975(19) 0.0467(12) Uani 1 1 d . B .
H24A H 0.1343 0.3842 0.2279 0.056 Uiso 1 1 calc R . .
H24B H 0.1757 0.4268 0.1922 0.056 Uiso 1 1 calc R . .
C25 C 0.16877(18) 0.3209(3) 0.17153(18) 0.0453(12) Uani 1 1 d . B .
C26 C 0.2242(2) 0.3064(4) 0.1760(2) 0.0683(17) Uani 1 1 d . . .
H26 H 0.2503 0.3430 0.1869 0.082 Uiso 1 1 calc R B .
C27 C 0.2418(2) 0.2379(4) 0.1643(3) 0.086(2) Uani 1 1 d . B .
H27 H 0.2799 0.2272 0.1661 0.104 Uiso 1 1 calc R . .
C28 C 0.2028(2) 0.1850(3) 0.1499(3) 0.0702(17) Uani 1 1 d . . .
H28 H 0.2142 0.1375 0.1427 0.084 Uiso 1 1 calc R B .
C29 C 0.14749(19) 0.2016(3) 0.14606(18) 0.0463(12) Uani 1 1 d . B .
C30 C 0.1040(2) 0.1449(2) 0.13920(18) 0.0456(12) Uani 1 1 d . . .
C31 C 0.1097(3) 0.0856(3) 0.1049(2) 0.0627(15) Uani 1 1 d . B .
H31 H 0.1405 0.0817 0.0839 0.075 Uiso 1 1 calc R . .
C32 C 0.0693(3) 0.0314(3) 0.1015(3) 0.0751(18) Uani 1 1 d . . .
H32 H 0.0716 -0.0078 0.0763 0.090 Uiso 1 1 calc R B .
C33 C 0.0269(3) 0.0351(3) 0.1343(3) 0.0750(17) Uani 1 1 d . B .
H33 H 0.0005 -0.0024 0.1326 0.090 Uiso 1 1 calc R . .
C34 C 0.0220 0.0928(3) 0.1700 0.0594(14) Uani 1 1 d . . .
H34 H -0.0074 0.0950 0.1930 0.071 Uiso 1 1 calc R B .
C35 C 0.06068(19) 0.1475(3) 0.1717(2) 0.0460(12) Uani 1 1 d . B .
H35 H 0.0572 0.1876 0.1958 0.055 Uiso 1 1 calc R . .
C36 C -0.03392(17) 0.2445(2) 0.09185(16) 0.0315(9) Uani 1 1 d . . .
C37 C -0.04009(16) 0.2752(2) 0.14532(16) 0.0299(9) Uani 1 1 d . . .
C38 C -0.08542(16) 0.2811(2) 0.17540(16) 0.0315(9) Uani 1 1 d . . .
C39 C -0.07364(17) 0.1959(2) 0.05987(16) 0.0325(9) Uani 1 1 d . . .
C40 C -0.10371(18) 0.1445(2) 0.0857(2) 0.0411(11) Uani 1 1 d . . .
H40 H -0.0997 0.1404 0.1256 0.049 Uiso 1 1 calc R . .
C41 C -0.1394(2) 0.0992(2) 0.0534(2) 0.0550(13) Uani 1 1 d . . .
H41 H -0.1600 0.0642 0.0713 0.066 Uiso 1 1 calc R . .
C42 C -0.1451(2) 0.1050(3) -0.0049(2) 0.0640(15) Uani 1 1 d . . .
H42 H -0.1701 0.0745 -0.0269 0.077 Uiso 1 1 calc R . .
C43 C -0.1150(2) 0.1544(3) -0.0310(2) 0.0560(14) Uani 1 1 d . . .
H43 H -0.1188 0.1578 -0.0711 0.067 Uiso 1 1 calc R . .
C44 C -0.07895(18) 0.1994(2) 0.00102(18) 0.0422(11) Uani 1 1 d . . .
H44 H -0.0576 0.2329 -0.0173 0.051 Uiso 1 1 calc R . .
C45 C -0.14430(16) 0.2736(2) 0.15414(17) 0.0333(9) Uani 1 1 d . . .
C46 C -0.18059(18) 0.2459(2) 0.1898(2) 0.0422(11) Uani 1 1 d . . .
H46 H -0.1673 0.2302 0.2268 0.051 Uiso 1 1 calc R . .
C47 C -0.2364(2) 0.2413(3) 0.1714(2) 0.0560(14) Uani 1 1 d . . .
H47 H -0.2611 0.2218 0.1955 0.067 Uiso 1 1 calc R . .
C48 C -0.2560(2) 0.2651(3) 0.1176(3) 0.0588(14) Uani 1 1 d . . .
H48 H -0.2941 0.2621 0.1052 0.071 Uiso 1 1 calc R . .
C49 C -0.2198(2) 0.2934(3) 0.0821(2) 0.0508(12) Uani 1 1 d . . .
H49 H -0.2333 0.3100 0.0454 0.061 Uiso 1 1 calc R . .
C50 C -0.16467(17) 0.2974(2) 0.10018(18) 0.0389(10) Uani 1 1 d . . .
H50 H -0.1400 0.3165 0.0758 0.047 Uiso 1 1 calc R . .
N6 N 0.2566(2) 0.4996(3) 0.4143(2) 0.0810(16) Uani 1 1 d . . .
C51 C 0.2379(2) 0.4770(3) 0.3722(2) 0.0542(13) Uani 1 1 d . . .
C52 C 0.2140(2) 0.4501(3) 0.3183(2) 0.0579(14) Uani 1 1 d . . .
H52A H 0.1877 0.4852 0.3007 0.087 Uiso 1 1 calc R . .
H52B H 0.1950 0.4047 0.3238 0.087 Uiso 1 1 calc R . .
H52C H 0.2432 0.4421 0.2938 0.087 Uiso 1 1 calc R . .
N7 N 0.5000 0.3992(8) 0.2500 0.159(5) Uani 1 2 d S . .
C53 C 0.5000 0.3368(10) 0.2500 0.108(4) Uani 1 2 d S . .
C54 C 0.5000 0.2596(7) 0.2500 0.165(7) Uani 1 2 d S . .
H54A H 0.4620 0.2421 0.2441 0.247 Uiso 0.50 1 calc PR . .
H54B H 0.5175 0.2421 0.2864 0.247 Uiso 0.50 1 calc PR . .
H54C H 0.5205 0.2421 0.2196 0.247 Uiso 0.50 1 calc PR . .
O8 O 0.31566(17) 0.4657(2) 0.22979(18) 0.0802(12) Uani 1 1 d . . .
C55 C 0.3609(3) 0.3790(4) 0.2939(3) 0.101(2) Uani 1 1 d . . .
H55A H 0.3331 0.3764 0.3205 0.151 Uiso 1 1 calc R . .
H55B H 0.3970 0.3664 0.3134 0.151 Uiso 1 1 calc R . .
H55C H 0.3514 0.3453 0.2628 0.151 Uiso 1 1 calc R . .
C56 C 0.3629(3) 0.4548(4) 0.2706(3) 0.101(2) Uani 1 1 d . . .
H56A H 0.3626 0.4901 0.3017 0.121 Uiso 1 1 calc R . .
H56B H 0.3971 0.4617 0.2525 0.121 Uiso 1 1 calc R . .
C57 C 0.3149(3) 0.5354(3) 0.2051(3) 0.086(2) Uani 1 1 d . . .
H57A H 0.3498 0.5447 0.1889 0.103 Uiso 1 1 calc R . .
H57B H 0.3101 0.5725 0.2339 0.103 Uiso 1 1 calc R . .
C58 C 0.2684(3) 0.5370(4) 0.1605(3) 0.111(3) Uani 1 1 d . . .
H58A H 0.2676 0.4922 0.1388 0.167 Uiso 1 1 calc R . .
H58B H 0.2728 0.5777 0.1352 0.167 Uiso 1 1 calc R . .
H58C H 0.2339 0.5422 0.1776 0.167 Uiso 1 1 calc R . .

loop_
_atom_site_aniso_label
_atom_site_aniso_U_11
_atom_site_aniso_U_22
_atom_site_aniso_U_33
_atom_site_aniso_U_23
_atom_site_aniso_U_13
_atom_site_aniso_U_12
Ni1 0.0308(3) 0.0347(3) 0.0281(3) -0.0003(2) 0.0009(2) -0.0010(2)
Ni2 0.0273(4) 0.0396(4) 0.0243(4) 0.000 -0.0006(3) 0.000
Cl1 0.0717(10) 0.0836(11) 0.0533(8) -0.0258(8) -0.0158(7) 0.0381(9)
O1 0.0340(16) 0.0326(16) 0.0299(15) -0.0034(12) 0.0005(13) 0.0006(13)
O2 0.0271(14) 0.0342(15) 0.0271(14) -0.0023(12) -0.0021(11) -0.0020(12)
O3 0.0323(16) 0.0427(17) 0.0247(14) -0.0006(13) 0.0018(12) 0.0013(13)
O4 0.071(3) 0.082(3) 0.071(2) 0.001(2) 0.013(2) 0.036(2)
O5 0.067(2) 0.056(2) 0.079(3) -0.021(2) 0.004(2) 0.0247(19)
O6 0.068(4) 0.061(4) 0.043(3) -0.007(3) -0.017(3) 0.018(3)
O7 0.087(5) 0.072(4) 0.066(4) 0.036(3) 0.001(3) -0.023(3)
O6A 0.086(10) 0.110(12) 0.042(6) 0.020(7) 0.003(6) 0.035(9)
N1 0.086(4) 0.067(3) 0.091(4) -0.040(3) 0.062(3) -0.025(3)
N2 0.035(2) 0.044(2) 0.0348(19) 0.0027(17) 0.0011(16) 0.0010(17)
N3 0.040(2) 0.038(2) 0.0303(18) 0.0044(16) -0.0031(16) -0.0056(17)
N4 0.041(2) 0.0306(19) 0.0327(19) 0.0001(16) 0.0007(16) -0.0019(16)
N5 0.037(2) 0.043(2) 0.0320(19) 0.0115(17) 0.0047(16) 0.0058(18)
C1 0.072(7) 0.084(7) 0.047(5) 0.011(5) 0.019(5) -0.007(5)
C2 0.140(17) 0.085(10) 0.064(10) -0.016(8) 0.034(11) 0.029(9)
C3 0.082(7) 0.045(5) 0.055(5) -0.008(4) 0.020(5) 0.003(5)
C4 0.068(4) 0.114(6) 0.099(5) -0.061(5) 0.037(4) -0.007(4)
C5 0.079(6) 0.048(5) 0.038(4) 0.002(4) 0.016(4) 0.018(5)
C1A 0.058(9) 0.066(9) 0.060(8) -0.008(7) 0.012(7) -0.006(7)
C2A 0.080(14) 0.075(14) 0.055(12) -0.011(10) 0.014(10) 0.003(10)
C3A 0.076(10) 0.055(9) 0.056(8) -0.015(7) 0.002(7) 0.006(7)
C5A 0.056(8) 0.062(9) 0.035(6) 0.008(6) 0.011(6) 0.007(7)
C6 0.047(3) 0.054(3) 0.067(3) -0.008(3) 0.026(3) -0.003(2)
C7 0.060(4) 0.073(4) 0.080(4) -0.015(3) 0.038(3) -0.006(3)
C8 0.037(3) 0.081(4) 0.072(4) 0.013(3) 0.019(3) -0.001(3)
C9 0.042(3) 0.057(3) 0.048(3) 0.011(2) 0.002(2) -0.006(2)
C10 0.036(3) 0.048(3) 0.033(2) 0.015(2) -0.003(2) -0.003(2)
C11 0.047(3) 0.040(3) 0.037(2) 0.007(2) -0.004(2) -0.012(2)
C12 0.061(3) 0.035(2) 0.031(2) -0.007(2) 0.004(2) -0.007(2)
C13 0.052(3) 0.032(2) 0.033(2) 0.002(2) 0.003(2) -0.006(2)
C14 0.068(4) 0.039(3) 0.042(3) -0.004(2) 0.012(3) 0.006(2)
C15 0.062(4) 0.054(3) 0.051(3) 0.003(3) 0.015(3) 0.016(3)
C16 0.041(3) 0.051(3) 0.048(3) 0.008(2) 0.002(2) 0.008(2)
C17 0.039(3) 0.039(3) 0.039(2) 0.006(2) 0.001(2) -0.002(2)
C18 0.048(3) 0.030(2) 0.038(2) 0.0055(19) -0.006(2) -0.001(2)
C19 0.045(3) 0.039(3) 0.035(2) 0.003(2) -0.008(2) 0.004(2)
C20 0.077(4) 0.040(3) 0.033(2) 0.005(2) -0.002(3) 0.011(3)
C21 0.089(4) 0.041(3) 0.040(3) 0.003(2) -0.014(3) 0.004(3)
C22 0.065(4) 0.043(3) 0.058(3) 0.013(3) -0.031(3) -0.012(3)
C23 0.055(3) 0.040(3) 0.049(3) 0.014(2) -0.005(2) 0.000(2)
C24 0.048(3) 0.052(3) 0.037(2) 0.011(2) -0.008(2) -0.016(2)
C25 0.033(3) 0.062(3) 0.039(2) 0.019(2) -0.005(2) -0.005(2)
C26 0.033(3) 0.094(5) 0.076(4) 0.048(3) -0.006(3) -0.003(3)
C27 0.039(3) 0.102(5) 0.119(6) 0.060(5) 0.014(3) 0.020(4)
C28 0.054(4) 0.072(4) 0.088(4) 0.037(3) 0.024(3) 0.032(3)
C29 0.050(3) 0.053(3) 0.037(2) 0.018(2) 0.011(2) 0.020(2)
C30 0.066(3) 0.040(3) 0.031(2) 0.007(2) 0.004(2) 0.016(2)
C31 0.090(4) 0.057(3) 0.042(3) 0.012(3) 0.013(3) 0.024(3)
C32 0.109(5) 0.046(3) 0.067(4) -0.010(3) -0.004(4) 0.012(4)
C33 0.096(5) 0.049(4) 0.077(4) 0.000(3) 0.001(4) -0.005(3)
C34 0.060(4) 0.050(3) 0.067(4) 0.008(3) 0.000(3) 0.006(3)
C35 0.046(3) 0.043(3) 0.048(3) 0.001(2) -0.002(2) 0.009(2)
C36 0.035(2) 0.029(2) 0.030(2) 0.0003(18) -0.0007(19) 0.0030(18)
C37 0.031(2) 0.029(2) 0.029(2) -0.0004(17) -0.0024(18) 0.0009(18)
C38 0.032(2) 0.031(2) 0.031(2) 0.0014(18) -0.0010(18) -0.0001(18)
C39 0.035(2) 0.028(2) 0.033(2) -0.0039(18) -0.0023(18) 0.0066(19)
C40 0.040(3) 0.034(2) 0.048(3) -0.006(2) -0.003(2) -0.001(2)
C41 0.049(3) 0.035(3) 0.078(4) -0.011(3) -0.007(3) -0.009(2)
C42 0.056(3) 0.055(3) 0.075(4) -0.024(3) -0.021(3) -0.009(3)
C43 0.061(3) 0.057(3) 0.045(3) -0.016(2) -0.017(3) 0.006(3)
C44 0.045(3) 0.039(3) 0.040(2) -0.002(2) -0.004(2) 0.005(2)
C45 0.027(2) 0.033(2) 0.039(2) -0.0051(19) -0.0010(19) -0.0012(18)
C46 0.034(3) 0.039(3) 0.053(3) -0.001(2) 0.005(2) -0.004(2)
C47 0.039(3) 0.050(3) 0.078(4) 0.000(3) 0.005(3) -0.009(2)
C48 0.030(3) 0.051(3) 0.091(4) -0.009(3) -0.017(3) 0.000(2)
C49 0.045(3) 0.046(3) 0.057(3) -0.003(2) -0.013(2) 0.003(2)
C50 0.034(2) 0.039(3) 0.042(2) -0.005(2) -0.005(2) 0.002(2)
N6 0.082(4) 0.077(4) 0.076(4) -0.016(3) -0.028(3) 0.024(3)
C51 0.050(3) 0.045(3) 0.064(4) -0.001(3) -0.007(3) 0.008(2)
C52 0.066(4) 0.055(3) 0.050(3) 0.001(3) -0.006(3) 0.002(3)
N7 0.198(13) 0.149(11) 0.136(10) 0.000 0.052(9) 0.000
C53 0.079(8) 0.170(14) 0.069(7) 0.000 -0.012(5) 0.000
C54 0.144(13) 0.076(9) 0.259(19) 0.000 -0.045(12) 0.000
O8 0.083(3) 0.076(3) 0.082(3) -0.007(2) 0.012(2) -0.009(2)
C55 0.120(6) 0.085(5) 0.102(5) 0.027(4) 0.035(5) 0.015(4)
C56 0.101(6) 0.126(7) 0.070(4) -0.022(4) -0.019(4) -0.009(5)
C57 0.105(6) 0.059(4) 0.097(5) 0.020(4) 0.028(4) 0.001(4)
C58 0.071(5) 0.128(7) 0.133(7) 0.032(5) 0.002(5) -0.007(5)

loop_
_atom_type_symbol
_atom_type_description
_atom_type_scat_dispersion_real
_atom_type_scat_dispersion_imag
_atom_type_scat_source
C C 0.0033 0.0016 'International Tables Vol C Tables 4.2.6.8 and 6.1.1.4'
H H 0.0000 0.0000 'International Tables Vol C Tables 4.2.6.8 and 6.1.1.4'
N N 0.0061 0.0033 'International Tables Vol C Tables 4.2.6.8 and 6.1.1.4'
O O 0.0106 0.0060 'International Tables Vol C Tables 4.2.6.8 and 6.1.1.4'
Cl Cl 0.1484 0.1585 'International Tables Vol C Tables 4.2.6.8 and 6.1.1.4'
Ni Ni 0.3393 1.1124 'International Tables Vol C Tables 4.2.6.8 and 6.1.1.4'

loop_
_geom_angle_atom_site_label_1
_geom_angle_atom_site_label_2
_geom_angle_atom_site_label_3
_geom_angle
_geom_angle_site_symmetry_1
_geom_angle_site_symmetry_3
_geom_angle_publ_flag
O1 Ni1 N3 170.32(13) . . ?
O1 Ni1 O2 80.00(10) . . ?
N3 Ni1 O2 100.27(12) . . ?
O1 Ni1 N2 97.44(12) . . ?
N3 Ni1 N2 82.43(13) . . ?
O2 Ni1 N2 177.24(13) . . ?
O1 Ni1 N5 106.66(13) . . ?
N3 Ni1 N5 82.97(14) . . ?
O2 Ni1 N5 95.69(11) . . ?
N2 Ni1 N5 84.03(13) . . ?
O1 Ni1 N4 95.13(11) . . ?
N3 Ni1 N4 75.40(13) . . ?
O2 Ni1 N4 81.86(11) . . ?
N2 Ni1 N4 99.46(12) . . ?
N5 Ni1 N4 157.36(13) . . ?
O3 Ni2 O3 175.39(18) 2 . ?
O3 Ni2 O2 94.20(11) 2 . ?
O3 Ni2 O2 85.77(11) . . ?
O3 Ni2 O2 85.77(11) 2 2 ?
O3 Ni2 O2 94.19(11) . 2 ?
O2 Ni2 O2 179.06(17) . 2 ?
O7A Cl1 O4 133.2(14) . . ?
O7A Cl1 O5 115.9(14) . . ?
O4 Cl1 O5 110.8(3) . . ?
O7A Cl1 O6 42.3(14) . . ?
O4 Cl1 O6 116.7(3) . . ?
O5 Cl1 O6 115.3(3) . . ?
O7A Cl1 O7 62.2(15) . . ?
O4 Cl1 O7 103.4(3) . . ?
O5 Cl1 O7 105.4(3) . . ?
O6 Cl1 O7 103.4(4) . . ?
O7A Cl1 O6A 95.9(15) . . ?
O4 Cl1 O6A 86.0(5) . . ?
O5 Cl1 O6A 90.4(5) . . ?
O6 Cl1 O6A 53.9(5) . . ?
O7 Cl1 O6A 156.8(6) . . ?
C36 O1 Ni1 113.7(2) . . ?
C37 O2 Ni2 107.7(2) . . ?
C37 O2 Ni1 107.9(2) . . ?
Ni2 O2 Ni1 144.34(14) . . ?
C38 O3 Ni2 111.1(2) . . ?
C6 N1 C5 120.4(5) . . ?
C6 N1 C5A 118.9(6) . . ?
C5 N1 C5A 60.1(5) . . ?
C6 N1 H1 116(3) . . ?
C5 N1 H1 117(3) . . ?
C5A N1 H1 112(4) . . ?
C10 N2 C6 118.4(4) . . ?
C10 N2 Ni1 110.8(3) . . ?
C6 N2 Ni1 128.9(3) . . ?
C12 N3 C24 112.3(3) . . ?
C12 N3 C11 111.0(3) . . ?
C24 N3 C11 110.2(3) . . ?
C12 N3 Ni1 107.8(3) . . ?
C24 N3 Ni1 109.0(3) . . ?
C11 N3 Ni1 106.3(2) . . ?
C17 N4 C13 117.3(4) . . ?
C17 N4 Ni1 135.1(3) . . ?
C13 N4 Ni1 103.8(3) . . ?
C25 N5 C29 118.7(4) . . ?
C25 N5 Ni1 106.6(3) . . ?
C29 N5 Ni1 130.0(3) . . ?
C4 C1 H1A 109.5 . . ?
C4 C1 H1B 109.5 . . ?
H1A C1 H1B 109.5 . . ?
C4 C1 H1C 109.5 . . ?
H1A C1 H1C 109.5 . . ?
H1B C1 H1C 109.5 . . ?
C4 C2 H2A 109.5 . . ?
C4 C2 H2B 109.5 . . ?
H2A C2 H2B 109.5 . . ?
C4 C2 H2C 109.5 . . ?
H2A C2 H2C 109.5 . . ?
H2B C2 H2C 109.5 . . ?
C4 C3 H3A 109.5 . . ?
C4 C3 H3B 109.5 . . ?
H3A C3 H3B 109.5 . . ?
C4 C3 H3C 109.5 . . ?
H3A C3 H3C 109.5 . . ?
H3B C3 H3C 109.5 . . ?
C5A C4 C5 69.1(6) . . ?
C5A C4 C2 161.8(10) . . ?
C5 C4 C2 121.4(9) . . ?
C5A C4 C2A 137.0(11) . . ?
C5 C4 C2A 147.5(11) . . ?
C2 C4 C2A 27.9(9) . . ?
C5A C4 C3 73.0(7) . . ?
C5 C4 C3 114.9(6) . . ?
C2 C4 C3 110.9(11) . . ?
C2A C4 C3 94.4(12) . . ?
C5A C4 C1A 111.3(8) . . ?
C5 C4 C1A 48.1(5) . . ?
C2 C4 C1A 74.3(9) . . ?
C2A C4 C1A 99.4(11) . . ?
C3 C4 C1A 151.0(7) . . ?
C5A C4 C3A 107.2(7) . . ?
C5 C4 C3A 82.7(7) . . ?
C2 C4 C3A 89.7(10) . . ?
C2A C4 C3A 101.2(12) . . ?
C3 C4 C3A 60.8(6) . . ?
C1A C4 C3A 91.4(7) . . ?
C5A C4 C1 59.1(6) . . ?
C5 C4 C1 105.2(6) . . ?
C2 C4 C1 102.7(9) . . ?
C2A C4 C1 83.1(11) . . ?
C3 C4 C1 97.6(6) . . ?
C1A C4 C1 109.2(6) . . ?
C3A C4 C1 158.2(7) . . ?
C4 C5 N1 113.0(6) . . ?
C4 C5 H5A 109.0 . . ?
N1 C5 H5A 109.0 . . ?
C4 C5 H5B 109.0 . . ?
N1 C5 H5B 109.0 . . ?
H5A C5 H5B 107.8 . . ?
C4 C1A H1A1 109.5 . . ?
C4 C1A H1A2 109.5 . . ?
H1A1 C1A H1A2 109.5 . . ?
C4 C1A H1A3 109.5 . . ?
H1A1 C1A H1A3 109.5 . . ?
H1A2 C1A H1A3 109.5 . . ?
C4 C2A H2A1 109.5 . . ?
C4 C2A H2A2 109.5 . . ?
H2A1 C2A H2A2 109.5 . . ?
C4 C2A H2A3 109.5 . . ?
H2A1 C2A H2A3 109.5 . . ?
H2A2 C2A H2A3 109.5 . . ?
C4 C3A H3A1 109.5 . . ?
C4 C3A H3A2 109.5 . . ?
H3A1 C3A H3A2 109.5 . . ?
C4 C3A H3A3 109.5 . . ?
H3A1 C3A H3A3 109.5 . . ?
H3A2 C3A H3A3 109.5 . . ?
C4 C5A N1 114.7(8) . . ?
C4 C5A H5A1 108.6 . . ?
N1 C5A H5A1 108.6 . . ?
C4 C5A H5A2 108.6 . . ?
N1 C5A H5A2 108.6 . . ?
H5A1 C5A H5A2 107.6 . . ?
N2 C6 N1 116.5(4) . . ?
N2 C6 C7 120.6(5) . . ?
N1 C6 C7 122.8(5) . . ?
C8 C7 C6 118.0(4) . . ?
C8 C7 H7 121.0 . . ?
C6 C7 H7 121.0 . . ?
C9 C8 C7 121.9(3) . . ?
C9 C8 H8 119.0 . . ?
C7 C8 H8 119.0 . . ?
C8 C9 C10 117.7(4) . . ?
C8 C9 H9 121.1 . . ?
C10 C9 H9 121.1 . . ?
N2 C10 C9 123.3(4) . . ?
N2 C10 C11 114.5(4) . . ?
C9 C10 C11 122.1(4) . . ?
N3 C11 C10 110.6(4) . . ?
N3 C11 H11A 109.5 . . ?
C10 C11 H11A 109.5 . . ?
N3 C11 H11B 109.5 . . ?
C10 C11 H11B 109.5 . . ?
H11A C11 H11B 108.1 . . ?
N3 C12 C13 111.5(3) . . ?
N3 C12 H12A 109.3 . . ?
C13 C12 H12A 109.3 . . ?
N3 C12 H12B 109.3 . . ?
C13 C12 H12B 109.3 . . ?
H12A C12 H12B 108.0 . . ?
N4 C13 C14 123.2(4) . . ?
N4 C13 C12 117.7(4) . . ?
C14 C13 C12 119.1(4) . . ?
C15 C14 C13 119.0(4) . . ?
C15 C14 H14 120.5 . . ?
C13 C14 H14 120.5 . . ?
C14 C15 C16 119.0(4) . . ?
C14 C15 H15 120.5 . . ?
C16 C15 H15 120.5 . . ?
C15 C16 C17 119.5(4) . . ?
C15 C16 H16 120.3 . . ?
C17 C16 H16 120.3 . . ?
N4 C17 C16 121.8(4) . . ?
N4 C17 C18 118.7(4) . . ?
C16 C17 C18 119.4(4) . . ?
C19 C18 C23 118.3(4) . . ?
C19 C18 C17 120.3(4) . . ?
C23 C18 C17 121.3(4) . . ?
C18 C19 C20 120.7(4) . . ?
C18 C19 H19 119.6 . . ?
C20 C19 H19 119.6 . . ?
C21 C20 C19 120.3(5) . . ?
C21 C20 H20 119.9 . . ?
C19 C20 H20 119.9 . . ?
C20 C21 C22 119.9(5) . . ?
C20 C21 H21 120.1 . . ?
C22 C21 H21 120.1 . . ?
C21 C22 C23 120.6(5) . . ?
C21 C22 H22 119.7 . . ?
C23 C22 H22 119.7 . . ?
C18 C23 C22 120.2(5) . . ?
C18 C23 H23 119.9 . . ?
C22 C23 H23 119.9 . . ?
N3 C24 C25 112.4(4) . . ?
N3 C24 H24A 109.1 . . ?
C25 C24 H24A 109.1 . . ?
N3 C24 H24B 109.1 . . ?
C25 C24 H24B 109.1 . . ?
H24A C24 H24B 107.9 . . ?
N5 C25 C26 121.9(5) . . ?
N5 C25 C24 115.1(4) . . ?
C26 C25 C24 122.8(5) . . ?
C25 C26 C27 119.3(6) . . ?
C25 C26 H26 120.3 . . ?
C27 C26 H26 120.3 . . ?
C26 C27 C28 119.0(5) . . ?
C26 C27 H27 120.5 . . ?
C28 C27 H27 120.5 . . ?
C29 C28 C27 120.0(6) . . ?
C29 C28 H28 120.0 . . ?
C27 C28 H28 120.0 . . ?
N5 C29 C28 120.6(5) . . ?
N5 C29 C30 117.1(4) . . ?
C28 C29 C30 122.0(5) . . ?
C35 C30 C31 119.3(5) . . ?
C35 C30 C29 119.6(4) . . ?
C31 C30 C29 120.8(5) . . ?
C30 C31 C32 119.5(5) . . ?
C30 C31 H31 120.3 . . ?
C32 C31 H31 120.3 . . ?
C33 C32 C31 120.0(5) . . ?
C33 C32 H32 120.0 . . ?
C31 C32 H32 120.0 . . ?
C32 C33 C34 120.8(5) . . ?
C32 C33 H33 119.6 . . ?
C34 C33 H33 119.6 . . ?
C33 C34 C35 119.0(3) . . ?
C33 C34 H34 120.5 . . ?
C35 C34 H34 120.5 . . ?
C30 C35 C34 121.3(4) . . ?
C30 C35 H35 119.3 . . ?
C34 C35 H35 119.3 . . ?
O1 C36 C37 117.5(4) . . ?
O1 C36 C39 116.8(3) . . ?
C37 C36 C39 125.6(4) . . ?
O2 C37 C38 113.8(3) . . ?
O2 C37 C36 114.6(3) . . ?
C38 C37 C36 131.6(4) . . ?
O3 C38 C37 116.0(4) . . ?
O3 C38 C45 115.7(3) . . ?
C37 C38 C45 128.1(4) . . ?
C40 C39 C44 118.6(4) . . ?
C40 C39 C36 123.0(4) . . ?
C44 C39 C36 118.3(4) . . ?
C41 C40 C39 120.5(4) . . ?
C41 C40 H40 119.8 . . ?
C39 C40 H40 119.8 . . ?
C42 C41 C40 119.8(5) . . ?
C42 C41 H41 120.1 . . ?
C40 C41 H41 120.1 . . ?
C43 C42 C41 120.5(5) . . ?
C43 C42 H42 119.7 . . ?
C41 C42 H42 119.7 . . ?
C42 C43 C44 119.8(5) . . ?
C42 C43 H43 120.1 . . ?
C44 C43 H43 120.1 . . ?
C43 C44 C39 120.8(5) . . ?
C43 C44 H44 119.6 . . ?
C39 C44 H44 119.6 . . ?
C46 C45 C50 119.4(4) . . ?
C46 C45 C38 119.1(4) . . ?
C50 C45 C38 121.4(4) . . ?
C47 C46 C45 119.8(5) . . ?
C47 C46 H46 120.1 . . ?
C45 C46 H46 120.1 . . ?
C48 C47 C46 120.1(5) . . ?
C48 C47 H47 120.0 . . ?
C46 C47 H47 120.0 . . ?
C47 C48 C49 120.2(5) . . ?
C47 C48 H48 119.9 . . ?
C49 C48 H48 119.9 . . ?
C50 C49 C48 119.7(5) . . ?
C50 C49 H49 120.1 . . ?
C48 C49 H49 120.1 . . ?
C49 C50 C45 120.8(4) . . ?
C49 C50 H50 119.6 . . ?
C45 C50 H50 119.6 . . ?
N6 C51 C52 178.6(6) . . ?
C51 C52 H52A 109.5 . . ?
C51 C52 H52B 109.5 . . ?
H52A C52 H52B 109.5 . . ?
C51 C52 H52C 109.5 . . ?
H52A C52 H52C 109.5 . . ?
H52B C52 H52C 109.5 . . ?
N7 C53 C54 180.000(3) . . ?
C53 C54 H54A 109.5 . . ?
C53 C54 H54B 109.5 . . ?
H54A C54 H54B 109.5 . . ?
C53 C54 H54C 109.5 . . ?
H54A C54 H54C 109.5 . . ?
H54B C54 H54C 109.5 . . ?
C57 O8 C56 112.4(5) . . ?
C56 C55 H55A 109.5 . . ?
C56 C55 H55B 109.5 . . ?
H55A C55 H55B 109.5 . . ?
C56 C55 H55C 109.5 . . ?
H55A C55 H55C 109.5 . . ?
H55B C55 H55C 109.5 . . ?
O8 C56 C55 108.8(6) . . ?
O8 C56 H56A 109.9 . . ?
C55 C56 H56A 109.9 . . ?
O8 C56 H56B 109.9 . . ?
C55 C56 H56B 109.9 . . ?
H56A C56 H56B 108.3 . . ?
O8 C57 C58 107.0(6) . . ?
O8 C57 H57A 110.3 . . ?
C58 C57 H57A 110.3 . . ?
O8 C57 H57B 110.3 . . ?
C58 C57 H57B 110.3 . . ?
H57A C57 H57B 108.6 . . ?
C57 C58 H58A 109.5 . . ?
C57 C58 H58B 109.5 . . ?
H58A C58 H58B 109.5 . . ?
C57 C58 H58C 109.5 . . ?
H58A C58 H58C 109.5 . . ?
H58B C58 H58C 109.5 . . ?

loop_
_geom_bond_atom_site_label_1
_geom_bond_atom_site_label_2
_geom_bond_distance
_geom_bond_site_symmetry_2
_geom_bond_publ_flag
Ni1 O1 1.988(3) . ?
Ni1 N3 2.039(3) . ?
Ni1 O2 2.057(3) . ?
Ni1 N2 2.119(3) . ?
Ni1 N5 2.188(3) . ?
Ni1 N4 2.341(3) . ?
Ni2 O3 1.856(3) 2 ?
Ni2 O3 1.856(3) . ?
Ni2 O2 1.864(2) . ?
Ni2 O2 1.864(2) 2 ?
Cl1 O7A 1.14(3) . ?
Cl1 O4 1.407(4) . ?
Cl1 O5 1.417(3) . ?
Cl1 O6 1.432(5) . ?
Cl1 O7 1.557(5) . ?
Cl1 O6A 1.731(12) . ?
O1 C36 1.287(5) . ?
O2 C37 1.380(5) . ?
O3 C38 1.310(4) . ?
N1 C6 1.357(6) . ?
N1 C5 1.509(8) . ?
N1 C5A 1.594(11) . ?
N1 H1 0.87(2) . ?
N2 C10 1.354(5) . ?
N2 C6 1.356(6) . ?
N3 C12 1.475(5) . ?
N3 C24 1.480(5) . ?
N3 C11 1.490(5) . ?
N4 C17 1.356(5) . ?
N4 C13 1.358(5) . ?
N5 C25 1.357(6) . ?
N5 C29 1.372(6) . ?
C1 C4 1.737(10) . ?
C1 H1A 0.9800 . ?
C1 H1B 0.9800 . ?
C1 H1C 0.9800 . ?
C2 C4 1.437(13) . ?
C2 H2A 0.9800 . ?
C2 H2B 0.9800 . ?
C2 H2C 0.9800 . ?
C3 C4 1.576(9) . ?
C3 H3A 0.9800 . ?
C3 H3B 0.9800 . ?
C3 H3C 0.9800 . ?
C4 C5A 1.310(11) . ?
C4 C5 1.428(9) . ?
C4 C2A 1.471(16) . ?
C4 C1A 1.715(12) . ?
C4 C3A 1.719(12) . ?
C5 H5A 0.9900 . ?
C5 H5B 0.9900 . ?
C1A H1A1 0.9800 . ?
C1A H1A2 0.9800 . ?
C1A H1A3 0.9800 . ?
C2A H2A1 0.9800 . ?
C2A H2A2 0.9800 . ?
C2A H2A3 0.9800 . ?
C3A H3A1 0.9800 . ?
C3A H3A2 0.9800 . ?
C3A H3A3 0.9800 . ?
C5A H5A1 0.9900 . ?
C5A H5A2 0.9900 . ?
C6 C7 1.409(6) . ?
C7 C8 1.370(7) . ?
C7 H7 0.9500 . ?
C8 C9 1.356(6) . ?
C8 H8 0.9500 . ?
C9 C10 1.368(6) . ?
C9 H9 0.9500 . ?
C10 C11 1.496(6) . ?
C11 H11A 0.9900 . ?
C11 H11B 0.9900 . ?
C12 C13 1.501(6) . ?
C12 H12A 0.9900 . ?
C12 H12B 0.9900 . ?
C13 C14 1.383(6) . ?
C14 C15 1.373(7) . ?
C14 H14 0.9500 . ?
C15 C16 1.385(7) . ?
C15 H15 0.9500 . ?
C16 C17 1.397(6) . ?
C16 H16 0.9500 . ?
C17 C18 1.494(6) . ?
C18 C19 1.393(6) . ?
C18 C23 1.395(6) . ?
C19 C20 1.394(6) . ?
C19 H19 0.9500 . ?
C20 C21 1.372(7) . ?
C20 H20 0.9500 . ?
C21 C22 1.372(7) . ?
C21 H21 0.9500 . ?
C22 C23 1.396(7) . ?
C22 H22 0.9500 . ?
C23 H23 0.9500 . ?
C24 C25 1.484(7) . ?
C24 H24A 0.9900 . ?
C24 H24B 0.9900 . ?
C25 C26 1.376(6) . ?
C26 C27 1.384(8) . ?
C26 H26 0.9500 . ?
C27 C28 1.387(9) . ?
C27 H27 0.9500 . ?
C28 C29 1.381(7) . ?
C28 H28 0.9500 . ?
C29 C30 1.494(7) . ?
C30 C35 1.379(6) . ?
C30 C31 1.390(7) . ?
C31 C32 1.408(8) . ?
C31 H31 0.9500 . ?
C32 C33 1.366(8) . ?
C32 H32 0.9500 . ?
C33 C34 1.384(7) . ?
C33 H33 0.9500 . ?
C34 C35 1.388(6) . ?
C34 H34 0.9500 . ?
C35 H35 0.9500 . ?
C36 C37 1.419(5) . ?
C36 C39 1.478(6) . ?
C37 C38 1.387(5) . ?
C38 C45 1.481(5) . ?
C39 C40 1.390(6) . ?
C39 C44 1.395(6) . ?
C40 C41 1.386(6) . ?
C40 H40 0.9500 . ?
C41 C42 1.384(7) . ?
C41 H41 0.9500 . ?
C42 C43 1.370(7) . ?
C42 H42 0.9500 . ?
C43 C44 1.383(6) . ?
C43 H43 0.9500 . ?
C44 H44 0.9500 . ?
C45 C46 1.392(6) . ?
C45 C50 1.399(6) . ?
C46 C47 1.390(6) . ?
C46 H46 0.9500 . ?
C47 C48 1.390(7) . ?
C47 H47 0.9500 . ?
C48 C49 1.392(7) . ?
C48 H48 0.9500 . ?
C49 C50 1.373(6) . ?
C49 H49 0.9500 . ?
C50 H50 0.9500 . ?
N6 C51 1.138(6) . ?
C51 C52 1.440(7) . ?
C52 H52A 0.9800 . ?
C52 H52B 0.9800 . ?
C52 H52C 0.9800 . ?
N7 C53 1.162(16) . ?
C53 C54 1.438(18) . ?
C54 H54A 0.9800 . ?
C54 H54B 0.9800 . ?
C54 H54C 0.9800 . ?
O8 C57 1.425(7) . ?
O8 C56 1.442(7) . ?
C55 C56 1.521(9) . ?
C55 H55A 0.9800 . ?
C55 H55B 0.9800 . ?
C55 H55C 0.9800 . ?
C56 H56A 0.9900 . ?
C56 H56B 0.9900 . ?
C57 C58 1.469(9) . ?
C57 H57A 0.9900 . ?
C57 H57B 0.9900 . ?
C58 H58A 0.9800 . ?
C58 H58B 0.9800 . ?
C58 H58C 0.9800 . ?

loop_
_geom_hbond_atom_site_label_D
_geom_hbond_atom_site_label_H
_geom_hbond_atom_site_label_A
_geom_hbond_distance_DH
_geom_hbond_distance_HA
_geom_hbond_distance_DA
_geom_hbond_angle_DHA
_geom_hbond_site_symmetry_A
N1 H1 O1 0.87(2) 2.00(2) 2.838(5) 163(5) .

loop_
_geom_torsion_atom_site_label_1
_geom_torsion_atom_site_label_2
_geom_torsion_atom_site_label_3
_geom_torsion_atom_site_label_4
_geom_torsion
_geom_torsion_site_symmetry_1
_geom_torsion_site_symmetry_2
_geom_torsion_site_symmetry_3
_geom_torsion_site_symmetry_4
_geom_torsion_publ_flag
N3 Ni1 O1 C36 -75.3(8) . . . . ?
O2 Ni1 O1 C36 17.2(3) . . . . ?
N2 Ni1 O1 C36 -163.9(3) . . . . ?
N5 Ni1 O1 C36 110.2(3) . . . . ?
N4 Ni1 O1 C36 -63.6(3) . . . . ?
O3 Ni2 O2 C37 154.1(2) 2 . . . ?
O3 Ni2 O2 C37 -21.3(2) . . . . ?
O2 Ni2 O2 C37 66.3(2) 2 . . . ?
O3 Ni2 O2 Ni1 -26.2(3) 2 . . . ?
O3 Ni2 O2 Ni1 158.5(3) . . . . ?
O2 Ni2 O2 Ni1 -113.9(2) 2 . . . ?
O1 Ni1 O2 C37 -21.9(2) . . . . ?
N3 Ni1 O2 C37 148.2(2) . . . . ?
N2 Ni1 O2 C37 -44(3) . . . . ?
N5 Ni1 O2 C37 -127.9(2) . . . . ?
N4 Ni1 O2 C37 74.8(2) . . . . ?
O1 Ni1 O2 Ni2 158.3(3) . . . . ?
N3 Ni1 O2 Ni2 -31.5(3) . . . . ?
N2 Ni1 O2 Ni2 136(2) . . . . ?
N5 Ni1 O2 Ni2 52.3(3) . . . . ?
N4 Ni1 O2 Ni2 -105.0(3) . . . . ?
O3 Ni2 O3 C38 -73.8(2) 2 . . . ?
O2 Ni2 O3 C38 15.9(3) . . . . ?
O2 Ni2 O3 C38 -163.1(3) 2 . . . ?
O1 Ni1 N2 C10 165.6(3) . . . . ?
N3 Ni1 N2 C10 -4.6(3) . . . . ?
O2 Ni1 N2 C10 -173(2) . . . . ?
N5 Ni1 N2 C10 -88.3(3) . . . . ?
N4 Ni1 N2 C10 69.1(3) . . . . ?
O1 Ni1 N2 C6 -30.6(4) . . . . ?
N3 Ni1 N2 C6 159.2(4) . . . . ?
O2 Ni1 N2 C6 -9(3) . . . . ?
N5 Ni1 N2 C6 75.5(4) . . . . ?
N4 Ni1 N2 C6 -127.1(4) . . . . ?
O1 Ni1 N3 C12 54.1(8) . . . . ?
O2 Ni1 N3 C12 -36.6(3) . . . . ?
N2 Ni1 N3 C12 144.0(3) . . . . ?
N5 Ni1 N3 C12 -131.1(3) . . . . ?
N4 Ni1 N3 C12 42.1(2) . . . . ?
O1 Ni1 N3 C24 176.3(6) . . . . ?
O2 Ni1 N3 C24 85.6(3) . . . . ?
N2 Ni1 N3 C24 -93.9(3) . . . . ?
N5 Ni1 N3 C24 -9.0(3) . . . . ?
N4 Ni1 N3 C24 164.3(3) . . . . ?
O1 Ni1 N3 C11 -65.0(8) . . . . ?
O2 Ni1 N3 C11 -155.7(3) . . . . ?
N2 Ni1 N3 C11 24.9(3) . . . . ?
N5 Ni1 N3 C11 109.8(3) . . . . ?
N4 Ni1 N3 C11 -77.0(3) . . . . ?
O1 Ni1 N4 C17 -10.4(4) . . . . ?
N3 Ni1 N4 C17 167.6(4) . . . . ?
O2 Ni1 N4 C17 -89.5(4) . . . . ?
N2 Ni1 N4 C17 88.1(4) . . . . ?
N5 Ni1 N4 C17 -174.7(3) . . . . ?
O1 Ni1 N4 C13 145.9(3) . . . . ?
N3 Ni1 N4 C13 -36.1(3) . . . . ?
O2 Ni1 N4 C13 66.8(3) . . . . ?
N2 Ni1 N4 C13 -115.6(3) . . . . ?
N5 Ni1 N4 C13 -18.4(5) . . . . ?
O1 Ni1 N5 C25 166.0(3) . . . . ?
N3 Ni1 N5 C25 -13.1(3) . . . . ?
O2 Ni1 N5 C25 -112.8(3) . . . . ?
N2 Ni1 N5 C25 70.0(3) . . . . ?
N4 Ni1 N5 C25 -30.3(5) . . . . ?
O1 Ni1 N5 C29 11.2(4) . . . . ?
N3 Ni1 N5 C29 -167.9(4) . . . . ?
O2 Ni1 N5 C29 92.4(3) . . . . ?
N2 Ni1 N5 C29 -84.8(4) . . . . ?
N4 Ni1 N5 C29 174.9(3) . . . . ?
C5A C4 C5 N1 14.4(8) . . . . ?
C2 C4 C5 N1 177.8(12) . . . . ?
C2A C4 C5 N1 163(2) . . . . ?
C3 C4 C5 N1 -44.0(9) . . . . ?
C1A C4 C5 N1 164.4(11) . . . . ?
C3A C4 C5 N1 -97.1(8) . . . . ?
C1 C4 C5 N1 62.1(8) . . . . ?
C6 N1 C5 C4 -120.8(7) . . . . ?
C5A N1 C5 C4 -12.8(7) . . . . ?
C5 C4 C5A N1 -13.8(8) . . . . ?
C2 C4 C5A N1 -142(3) . . . . ?
C2A C4 C5A N1 -169.8(17) . . . . ?
C3 C4 C5A N1 112.2(9) . . . . ?
C1A C4 C5A N1 -37.4(11) . . . . ?
C3A C4 C5A N1 61.1(11) . . . . ?
C1 C4 C5A N1 -137.6(11) . . . . ?
C6 N1 C5A C4 124.6(9) . . . . ?
C5 N1 C5A C4 14.1(8) . . . . ?
C10 N2 C6 N1 -177.8(5) . . . . ?
Ni1 N2 C6 N1 19.4(7) . . . . ?
C10 N2 C6 C7 1.8(7) . . . . ?
Ni1 N2 C6 C7 -161.0(4) . . . . ?
C5 N1 C6 N2 -150.5(5) . . . . ?
C5A N1 C6 N2 139.1(6) . . . . ?
C5 N1 C6 C7 29.9(9) . . . . ?
C5A N1 C6 C7 -40.5(9) . . . . ?
N2 C6 C7 C8 0.0(8) . . . . ?
N1 C6 C7 C8 179.6(5) . . . . ?
C6 C7 C8 C9 -2.2(7) . . . . ?
C7 C8 C9 C10 2.3(6) . . . . ?
C6 N2 C10 C9 -1.7(6) . . . . ?
Ni1 N2 C10 C9 164.0(3) . . . . ?
C6 N2 C10 C11 176.4(4) . . . . ?
Ni1 N2 C10 C11 -17.8(4) . . . . ?
C8 C9 C10 N2 -0.3(6) . . . . ?
C8 C9 C10 C11 -178.3(4) . . . . ?
C12 N3 C11 C10 -158.1(4) . . . . ?
C24 N3 C11 C10 76.8(4) . . . . ?
Ni1 N3 C11 C10 -41.2(4) . . . . ?
N2 C10 C11 N3 40.4(5) . . . . ?
C9 C10 C11 N3 -141.4(4) . . . . ?
C24 N3 C12 C13 -164.2(3) . . . . ?
C11 N3 C12 C13 71.9(4) . . . . ?
Ni1 N3 C12 C13 -44.1(4) . . . . ?
C17 N4 C13 C14 3.9(6) . . . . ?
Ni1 N4 C13 C14 -157.5(4) . . . . ?
C17 N4 C13 C12 -176.3(4) . . . . ?
Ni1 N4 C13 C12 22.3(4) . . . . ?
N3 C12 C13 N4 10.9(5) . . . . ?
N3 C12 C13 C14 -169.3(4) . . . . ?
N4 C13 C14 C15 0.0(7) . . . . ?
C12 C13 C14 C15 -179.8(4) . . . . ?
C13 C14 C15 C16 -3.2(7) . . . . ?
C14 C15 C16 C17 2.5(7) . . . . ?
C13 N4 C17 C16 -4.5(6) . . . . ?
Ni1 N4 C17 C16 149.4(3) . . . . ?
C13 N4 C17 C18 170.7(4) . . . . ?
Ni1 N4 C17 C18 -35.3(6) . . . . ?
C15 C16 C17 N4 1.4(7) . . . . ?
C15 C16 C17 C18 -173.8(4) . . . . ?
N4 C17 C18 C19 -30.4(6) . . . . ?
C16 C17 C18 C19 145.0(4) . . . . ?
N4 C17 C18 C23 154.8(4) . . . . ?
C16 C17 C18 C23 -29.9(6) . . . . ?
C23 C18 C19 C20 -0.4(6) . . . . ?
C17 C18 C19 C20 -175.4(4) . . . . ?
C18 C19 C20 C21 0.7(7) . . . . ?
C19 C20 C21 C22 -0.6(7) . . . . ?
C20 C21 C22 C23 0.2(7) . . . . ?
C19 C18 C23 C22 0.0(6) . . . . ?
C17 C18 C23 C22 174.9(4) . . . . ?
C21 C22 C23 C18 0.1(7) . . . . ?
C12 N3 C24 C25 148.4(4) . . . . ?
C11 N3 C24 C25 -87.3(4) . . . . ?
Ni1 N3 C24 C25 29.0(4) . . . . ?
C29 N5 C25 C26 7.1(6) . . . . ?
Ni1 N5 C25 C26 -151.1(4) . . . . ?
C29 N5 C25 C24 -168.4(4) . . . . ?
Ni1 N5 C25 C24 33.5(4) . . . . ?
N3 C24 C25 N5 -44.1(5) . . . . ?
N3 C24 C25 C26 140.5(4) . . . . ?
N5 C25 C26 C27 -2.6(7) . . . . ?
C24 C25 C26 C27 172.5(5) . . . . ?
C25 C26 C27 C28 -1.8(9) . . . . ?
C26 C27 C28 C29 1.6(9) . . . . ?
C25 N5 C29 C28 -7.2(6) . . . . ?
Ni1 N5 C29 C28 145.1(4) . . . . ?
C25 N5 C29 C30 166.8(4) . . . . ?
Ni1 N5 C29 C30 -40.9(5) . . . . ?
C27 C28 C29 N5 2.9(8) . . . . ?
C27 C28 C29 C30 -170.8(5) . . . . ?
N5 C29 C30 C35 -39.6(6) . . . . ?
C28 C29 C30 C35 134.3(5) . . . . ?
N5 C29 C30 C31 147.2(4) . . . . ?
C28 C29 C30 C31 -38.9(7) . . . . ?
C35 C30 C31 C32 3.6(7) . . . . ?
C29 C30 C31 C32 176.9(4) . . . . ?
C30 C31 C32 C33 -4.0(8) . . . . ?
C31 C32 C33 C34 1.9(9) . . . . ?
C32 C33 C34 C35 0.5(7) . . . . ?
C31 C30 C35 C34 -1.3(7) . . . . ?
C29 C30 C35 C34 -174.6(4) . . . . ?
C33 C34 C35 C30 -0.8(6) . . . . ?
Ni1 O1 C36 C37 -8.7(4) . . . . ?
Ni1 O1 C36 C39 175.1(3) . . . . ?
Ni2 O2 C37 C38 23.2(4) . . . . ?
Ni1 O2 C37 C38 -156.7(3) . . . . ?
Ni2 O2 C37 C36 -156.1(3) . . . . ?
Ni1 O2 C37 C36 24.1(4) . . . . ?
O1 C36 C37 O2 -11.3(5) . . . . ?
C39 C36 C37 O2 164.5(4) . . . . ?
O1 C36 C37 C38 169.6(4) . . . . ?
C39 C36 C37 C38 -14.6(7) . . . . ?
Ni2 O3 C38 C37 -6.5(4) . . . . ?
Ni2 O3 C38 C45 177.9(3) . . . . ?
O2 C37 C38 O3 -11.5(5) . . . . ?
C36 C37 C38 O3 167.5(4) . . . . ?
O2 C37 C38 C45 163.5(4) . . . . ?
C36 C37 C38 C45 -17.5(7) . . . . ?
O1 C36 C39 C40 139.3(4) . . . . ?
C37 C36 C39 C40 -36.6(6) . . . . ?
O1 C36 C39 C44 -37.3(5) . . . . ?
C37 C36 C39 C44 146.9(4) . . . . ?
C44 C39 C40 C41 -2.0(6) . . . . ?
C36 C39 C40 C41 -178.5(4) . . . . ?
C39 C40 C41 C42 0.2(7) . . . . ?
C40 C41 C42 C43 1.1(8) . . . . ?
C41 C42 C43 C44 -0.6(8) . . . . ?
C42 C43 C44 C39 -1.2(7) . . . . ?
C40 C39 C44 C43 2.5(6) . . . . ?
C36 C39 C44 C43 179.1(4) . . . . ?
O3 C38 C45 C46 -37.0(5) . . . . ?
C37 C38 C45 C46 148.0(4) . . . . ?
O3 C38 C45 C50 139.3(4) . . . . ?
C37 C38 C45 C50 -35.7(6) . . . . ?
C50 C45 C46 C47 0.9(6) . . . . ?
C38 C45 C46 C47 177.3(4) . . . . ?
C45 C46 C47 C48 -0.9(7) . . . . ?
C46 C47 C48 C49 0.2(8) . . . . ?
C47 C48 C49 C50 0.4(7) . . . . ?
C48 C49 C50 C45 -0.3(7) . . . . ?
C46 C45 C50 C49 -0.3(6) . . . . ?
C38 C45 C50 C49 -176.6(4) . . . . ?
C57 O8 C56 C55 -179.0(5) . . . . ?
C56 O8 C57 C58 174.2(6) . . . . ?
